data_2104688
loop_
_publ_author_name
'Madariaga, G.'
'Faik, A.'
'Breczewski, T.'
'Igartua, J. M.'

_publ_section_title
;
 Crystal growth and twinned crystal structure of Sr~2~CaWO~6~
;
_journal_coeditor_code CK5040
_journal_issue 2
_journal_name_full 'Acta Crystallographica Section B'
_journal_page_first 109
_journal_page_last 116
_journal_paper_doi 10.1107/S0108768110002041
_journal_volume 66
_journal_year 2010
_chemical_formula_sum 'Ca O6 Sr2 W'
_chemical_formula_weight 495.2
_chemical_name_systematic ' ?'
_space_group_IT_number 14
_symmetry_cell_setting monoclinic
_symmetry_space_group_name_Hall '-P 2yn'
_symmetry_space_group_name_H-M 'P 1 21/n 1'
_atom_sites_solution_primary direct
_atom_sites_solution_secondary difmap
_cell_angle_alpha 90.00
_cell_angle_beta 89.966(5)
_cell_angle_gamma 90.00
_cell_formula_units_Z 2
_cell_length_a 5.800(2)
_cell_length_b 5.813(2)
_cell_length_c 8.207(5)
_cell_measurement_temperature 293
_cell_volume 276.7(2)
_computing_publication_material 'Jana2000 (Petricek, Dusek & Palatinus, 2000)'
_computing_structure_refinement 'Jana2000 (Petricek, Dusek & Palatinus, 2000)'
_diffrn_ambient_temperature 293
_diffrn_measured_fraction_theta_full 1.00
_diffrn_measured_fraction_theta_max 1.00
_diffrn_measurement_device_type 'Stoe IPDS I'
_diffrn_measurement_method '150 images at 2^o^ stepwise rotation in phi, 16min./frame'
_diffrn_radiation_monochromator graphite
_diffrn_radiation_source 'sealed X-ray tube'
_diffrn_radiation_type 'Mo K\a'
_diffrn_radiation_wavelength 0.71069
_diffrn_reflns_av_R_equivalents 0.0962
_diffrn_reflns_av_sigmaI/netI 0.0309
_diffrn_reflns_limit_h_max 7
_diffrn_reflns_limit_h_min -7
_diffrn_reflns_limit_k_max 7
_diffrn_reflns_limit_k_min -7
_diffrn_reflns_limit_l_max 10
_diffrn_reflns_limit_l_min -10
_diffrn_reflns_number 1910
_diffrn_reflns_theta_full 25.93
_diffrn_reflns_theta_max 25.93
_diffrn_reflns_theta_min 4.30
_exptl_absorpt_coefficient_mu 40.827
_exptl_absorpt_correction_T_max 0.1782
_exptl_absorpt_correction_T_min 0.0707
_exptl_absorpt_correction_type analytical
_exptl_absorpt_process_details '(see. N.W. Alcock (1970). Cryst. Computing, p271)'
_exptl_crystal_colour 'light orange'
_exptl_crystal_density_diffrn 5.941
_exptl_crystal_description 'irregular prism'
_exptl_crystal_F_000 436
_exptl_crystal_size_max 0.12
_exptl_crystal_size_mid 0.08
_exptl_crystal_size_min 0.05
_refine_diff_density_max 2.32
_refine_diff_density_min -2.51
_refine_ls_extinction_method none
_refine_ls_goodness_of_fit_ref 1.04
_refine_ls_matrix_type full
_refine_ls_number_parameters 25
_refine_ls_number_reflns 566
_refine_ls_number_restraints 12
_refine_ls_R_factor_all 0.0681
_refine_ls_R_factor_gt 0.0420
_refine_ls_shift/su_max 0.0012
_refine_ls_shift/su_mean 0.0003
_refine_ls_structure_factor_coef Fsqd
_refine_ls_weighting_details w=1/(\s^2^(I)+0.0081I^2^)
_refine_ls_weighting_scheme sigma
_refine_ls_wR_factor_gt 0.1240
_refine_ls_wR_factor_ref 0.1339
_reflns_number_gt 350
_reflns_number_total 566
_reflns_threshold_expression I>3\s(I)
_cod_data_source_file ck5040.cif
_cod_data_source_block I
_cod_depositor_comments
;

2019-10-30
Z value and formula fixed to values more according to usual
chemical conventions.                 miguel
;
_cod_original_formula_weight 247.6
_cod_original_formula_units_Z 4
_cod_original_formula_sum 'Ca0.5 O3 Sr1 W0.5'
_cod_database_code 2104688
_cod_database_fobs_code 2104688

loop_
_symmetry_equiv_pos_site_id
_symmetry_equiv_pos_as_xyz
1 x,y,z
2 1/2-x,1/2+y,1/2-z
3 -x,-y,-z
4 1/2+x,1/2-y,1/2+z

loop_
_atom_site_type_symbol
_atom_site_label
_atom_site_fract_x
_atom_site_fract_y
_atom_site_fract_z
_atom_site_U_iso_or_equiv
_atom_site_adp_type
_atom_site_calc_flag
_atom_site_refinement_flags
_atom_site_occupancy
_atom_site_disorder_assembly
_atom_site_disorder_group
Sr Sr 0.0010(19) 0.5358(10) 0.2502(10) 0.0086(16) Uani d . 1 . .
Ca Ca 0 0 0.5 0.0053(11) Uiso d . 1 . .
W W 0 0 0 0.0027(4) Uiso d . 1 . .
O O1 0.079(5) 0.018(4) -0.224(5) 0.038(4) Uiso d . 1 . .
O O2 0.277(3) -0.169(4) 0.042(3) 0.038(4) Uiso d . 1 . .
O O3 0.161(4) 0.283(3) 0.040(3) 0.038(4) Uiso d . 1 . .

loop_
_atom_site_aniso_label
_atom_site_aniso_U_11
_atom_site_aniso_U_22
_atom_site_aniso_U_33
_atom_site_aniso_U_12
_atom_site_aniso_U_13
_atom_site_aniso_U_23
_atom_site_aniso_type_symbol
Sr 0.013(3) 0.012(2) 0.001(3) 0 0 0 Sr

loop_
_atom_type_symbol
_atom_type_scat_dispersion_real
_atom_type_scat_dispersion_imag
_atom_type_scat_source
O 0.011 0.006 'International Tables Vol C Tables  4.2.6.8 and 6.1.1.4'
Ca 0.226 0.306 'International Tables Vol C Tables  4.2.6.8 and 6.1.1.4'
Sr -1.531 3.250 'International Tables Vol C Tables  4.2.6.8 and 6.1.1.4'
W -0.849 6.872 'International Tables Vol C Tables  4.2.6.8 and 6.1.1.4'

loop_
_geom_angle_atom_site_label_1
_geom_angle_atom_site_label_2
_geom_angle_atom_site_label_3
_geom_angle_site_symmetry_1
_geom_angle_site_symmetry_2
_geom_angle_site_symmetry_3
_geom_angle
_geom_angle_publ_flag
O1 Sr O1 3_565 . 4_455 87.6(9) yes
O1 Sr O3 3_565 . . 126.7(10) yes
O1 Sr O3 3_565 . 3_565 59.8(9) yes
O1 Sr O3 3_565 . 2_555 71.9(8) yes
O1 Sr O2 3_565 . 1_565 58.0(9) yes
O1 Sr O2 3_565 . 2_555 128.8(10) yes
O1 Sr O2 3_565 . 4_455 73.7(10) yes
O1 Sr O1 4_455 . 3_565 87.6(9) yes
O1 Sr O3 4_455 . . 110.9(10) yes
O1 Sr O3 4_455 . 3_565 77.7(10) yes
O1 Sr O3 4_455 . 2_555 131.5(10) yes
O1 Sr O2 4_455 . 1_565 132.1(9) yes
O1 Sr O2 4_455 . 2_555 113.4(10) yes
O1 Sr O2 4_455 . 4_455 60.7(10) yes
O3 Sr O3 . . 3_565 75.6(7) yes
O3 Sr O3 . . 2_555 116.6(8) yes
O3 Sr O2 . . 1_565 74.4(7) yes
O3 Sr O2 . . 2_555 90.0(8) yes
O3 Sr O2 . . 4_455 159.0(8) yes
O3 Sr O3 3_565 . . 75.6(7) yes
O3 Sr O3 3_565 . 2_555 122.5(6) yes
O3 Sr O2 3_565 . 1_565 57.0(6) yes
O3 Sr O2 3_565 . 2_555 164.5(8) yes
O3 Sr O2 3_565 . 4_455 117.9(7) yes
O3 Sr O3 2_555 . . 116.6(8) yes
O3 Sr O3 2_555 . 3_565 122.5(6) yes
O3 Sr O2 2_555 . 1_565 72.1(7) yes
O3 Sr O2 2_555 . 2_555 59.0(7) yes
O3 Sr O2 2_555 . 4_455 71.4(7) yes
O2 Sr O2 1_565 . 2_555 114.1(7) yes
O2 Sr O2 1_565 . 4_455 126.1(7) yes
O2 Sr O2 2_555 . 1_565 114.1(7) yes
O2 Sr O2 2_555 . 4_455 77.6(7) yes
O2 Sr O2 4_455 . 1_565 126.1(7) yes
O2 Sr O2 4_455 . 2_555 77.6(7) yes
O1 Ca O1 1_556 . 3_555 180 yes
O1 Ca O3 1_556 . 2_545 89.7(10) yes
O1 Ca O3 1_556 . 4_455 90.3(10) yes
O1 Ca O2 1_556 . 2_555 89.8(9) yes
O1 Ca O2 1_556 . 4_445 90.2(9) yes
O1 Ca O1 3_555 . 1_556 180 yes
O1 Ca O3 3_555 . 2_545 90.3(10) yes
O1 Ca O3 3_555 . 4_455 89.7(10) yes
O1 Ca O2 3_555 . 2_555 90.2(9) yes
O1 Ca O2 3_555 . 4_445 89.8(9) yes
O3 Ca O3 2_545 . 4_455 180 yes
O3 Ca O2 2_545 . 2_555 87.6(7) yes
O3 Ca O2 2_545 . 4_445 92.4(7) yes
O3 Ca O3 4_455 . 2_545 180 yes
O3 Ca O2 4_455 . 2_555 92.4(7) yes
O3 Ca O2 4_455 . 4_445 87.6(7) yes
O2 Ca O2 2_555 . 4_445 180 yes
O2 Ca O2 4_445 . 2_555 180 yes
O1 W O1 . . 3_555 180 yes
O1 W O3 . . . 90.0(11) yes
O1 W O3 . . 3_555 90.0(11) yes
O1 W O2 . . . 90.0(11) yes
O1 W O2 . . 3_555 90.0(11) yes
O1 W O1 3_555 . . 180 yes
O1 W O3 3_555 . . 90.0(11) yes
O1 W O3 3_555 . 3_555 90.0(11) yes
O1 W O2 3_555 . . 90.0(11) yes
O1 W O2 3_555 . 3_555 90.0(11) yes
O3 W O3 . . 3_555 180 yes
O3 W O2 . . . 90.1(10) yes
O3 W O2 . . 3_555 89.9(10) yes
O3 W O3 3_555 . . 180 yes
O3 W O2 3_555 . . 89.9(10) yes
O3 W O2 3_555 . 3_555 90.1(10) yes
O2 W O2 . . 3_555 180 yes
O2 W O2 3_555 . . 180 yes
Sr O1 Sr 3_565 . 4_554 106.9(10) yes
Sr O1 Ca 3_565 . 1_554 86.0(10) yes
Sr O1 W 3_565 . . 95.3(12) yes
Sr O1 O3 3_565 . . 62.4(8) yes
Sr O1 O3 3_565 . 3_555 126.3(13) yes
Sr O1 O2 3_565 . . 122.5(14) yes
Sr O1 O2 3_565 . 3_555 65.9(9) yes
Sr O1 Sr 4_554 . 3_565 106.9(10) yes
Sr O1 Ca 4_554 . 1_554 96.1(12) yes
Sr O1 W 4_554 . . 108.2(14) yes
Sr O1 O3 4_554 . . 88.1(11) yes
Sr O1 O3 4_554 . 3_555 118.3(12) yes
Sr O1 O2 4_554 . . 66.1(9) yes
Sr O1 O2 4_554 . 3_555 147.7(16) yes
Ca O1 W 1_554 . . 154.0(15) yes
Ca O1 O3 1_554 . . 147.9(12) yes
Ca O1 O3 1_554 . 3_555 114.6(12) yes
Ca O1 O2 1_554 . . 149.0(13) yes
Ca O1 O2 1_554 . 3_555 114.0(12) yes
W O1 O3 . . . 45.3(9) yes
W O1 O3 . . 3_555 45.3(8) yes
W O1 O2 . . . 45.3(9) yes
W O1 O2 . . 3_555 45.3(8) yes
O3 O1 O3 . . 3_555 90.6(13) yes
O3 O1 O2 . . . 60.4(10) yes
O3 O1 O2 . . 3_555 60.3(10) yes
O3 O1 O3 3_555 . . 90.6(13) yes
O3 O1 O2 3_555 . . 60.3(10) yes
O3 O1 O2 3_555 . 3_555 60.4(10) yes
O2 O1 O2 . . 3_555 90.6(13) yes
O2 O1 O2 3_555 . . 90.6(13) yes
Sr O3 Sr . . 3_565 104.4(7) yes
Sr O3 Sr . . 2_545 97.5(9) yes
Sr O3 Ca . . 2_555 95.2(7) yes
Sr O3 W . . . 116.9(11) yes
Sr O3 O1 . . . 147.3(11) yes
Sr O3 O1 . . 3_555 78.5(10) yes
Sr O3 O2 . . . 132.2(12) yes
Sr O3 O2 . . 3_555 88.1(9) yes
Sr O3 Sr 3_565 . . 104.4(7) yes
Sr O3 Sr 3_565 . 2_545 154.7(10) yes
Sr O3 Ca 3_565 . 2_555 87.7(8) yes
Sr O3 W 3_565 . . 90.9(10) yes
Sr O3 O1 3_565 . . 57.8(8) yes
Sr O3 O1 3_565 . 3_555 123.7(11) yes
Sr O3 O2 3_565 . . 117.3(10) yes
Sr O3 O2 3_565 . 3_555 64.0(8) yes
Sr O3 Sr 2_545 . . 97.5(9) yes
Sr O3 Sr 2_545 . 3_565 154.7(10) yes
Sr O3 Ca 2_545 . 2_555 77.8(7) yes
Sr O3 W 2_545 . . 90.3(7) yes
Sr O3 O1 2_545 . . 107.8(8) yes
Sr O3 O1 2_545 . 3_555 72.7(9) yes
Sr O3 O2 2_545 . . 50.6(6) yes
Sr O3 O2 2_545 . 3_555 130.1(9) yes
Ca O3 W 2_555 . . 147.1(12) yes
Ca O3 O1 2_555 . . 109.9(12) yes
Ca O3 O1 2_555 . 3_555 148.6(13) yes
Ca O3 O2 2_555 . . 108.1(9) yes
Ca O3 O2 2_555 . 3_555 151.4(12) yes
W O3 O2 . . 3_555 45.1(7) yes
O1 O3 O1 . . 3_555 89.4(11) yes
O1 O3 O2 . . . 59.8(9) yes
O1 O3 O2 . . 3_555 59.8(9) yes
O1 O3 O1 3_555 . . 89.4(11) yes
O1 O3 O2 3_555 . . 59.8(8) yes
O1 O3 O2 3_555 . 3_555 59.9(10) yes
O2 O3 O2 . . 3_555 90 yes
O2 O3 O2 3_555 . . 90 yes
Sr O2 Sr 1_545 . 2_545 99.6(8) yes
Sr O2 Sr 1_545 . 4_554 155.9(10) yes
Sr O2 Ca 1_545 . 2_545 84.6(8) yes
Sr O2 W 1_545 . . 86.9(7) yes
Sr O2 O1 1_545 . . 118.6(9) yes
Sr O2 O1 1_545 . 3_555 56.1(7) yes
Sr O2 O3 1_545 . . 115.9(9) yes
Sr O2 O3 1_545 . 3_555 59.0(7) yes
Sr O2 Sr 2_545 . 1_545 99.6(8) yes
Sr O2 Sr 2_545 . 4_554 102.4(8) yes
Sr O2 Ca 2_545 . 2_545 102.3(8) yes
Sr O2 W 2_545 . . 108.4(11) yes
Sr O2 O1 2_545 . . 126.3(12) yes
Sr O2 O1 2_545 . 3_555 81.8(10) yes
Sr O2 O3 2_545 . . 70.3(9) yes
Sr O2 O3 2_545 . 3_555 141.6(11) yes
Sr O2 Sr 4_554 . 1_545 155.9(10) yes
Sr O2 Sr 4_554 . 2_545 102.4(8) yes
Sr O2 Ca 4_554 . 2_545 81.3(7) yes
Sr O2 W 4_554 . . 95.3(10) yes
Sr O2 O1 4_554 . . 53.2(8) yes
Sr O2 O1 4_554 . 3_555 136.9(12) yes
Sr O2 O3 4_554 . . 81.0(9) yes
Sr O2 O3 4_554 . 3_555 106.7(10) yes
Ca O2 W 2_545 . . 149.2(12) yes
Ca O2 O1 2_545 . . 116.7(12) yes
Ca O2 O1 2_545 . 3_555 140.4(12) yes
Ca O2 O3 2_545 . . 158.8(11) yes
Ca O2 O3 2_545 . 3_555 106.3(10) yes
W O2 O3 . . 3_555 45.1(5) yes
O1 O2 O1 . . 3_555 89.4(12) yes
O1 O2 O3 . . . 59.8(10) yes
O1 O2 O3 . . 3_555 59.8(9) yes
O1 O2 O1 3_555 . . 89.4(12) yes
O1 O2 O3 3_555 . . 59.8(9) yes
O1 O2 O3 3_555 . 3_555 59.9(9) yes
O3 O2 O3 . . 3_555 90 yes
O3 O2 O3 3_555 . . 90 yes

loop_
_geom_bond_atom_site_label_1
_geom_bond_atom_site_label_2
_geom_bond_site_symmetry_1
_geom_bond_site_symmetry_2
_geom_bond_distance
_geom_bond_publ_flag
Sr O1 . 3_565 2.64(3) yes
Sr O1 . 4_455 2.48(3) yes
Sr O3 . . 2.45(3) yes
Sr O3 . 3_565 2.77(3) yes
Sr O3 . 2_555 2.98(3) yes
Sr O2 . 1_565 2.90(2) yes
Sr O2 . 2_555 2.45(2) yes
Sr O2 . 4_455 2.83(3) yes
Ca O1 . 1_556 2.31(4) yes
Ca O1 . 3_555 2.31(4) yes
Ca O3 . 2_545 2.36(2) yes
Ca O3 . 4_455 2.36(2) yes
Ca O2 . 2_555 2.34(2) yes
Ca O2 . 4_445 2.34(2) yes
W O1 . . 1.90(4) yes
W O1 . 3_555 1.90(4) yes
W O3 . . 1.917(18) yes
W O3 . 3_555 1.917(18) yes
W O2 . . 1.92(2) yes
W O2 . 3_555 1.92(2) yes
O1 O3 . . 2.70(4) yes
O1 O3 . 3_555 2.70(4) yes
O1 O2 . . 2.70(4) yes
O1 O2 . 3_555 2.70(4) yes
O3 O2 . . 2.71(3) yes
O3 O2 . 3_555 2.71(3) yes
